data_2104256
loop_
_publ_author_name
'Porcher, Florence'
'Borissenko, Elena'
'Souhassou, Mohamed'
'Takata, Masaki'
'Kato, Kenichi'
'Rodriguez-Carvajal, Juan'
'Lecomte, Claude'

_publ_section_title
;
 Synchrotron powder diffraction characterization of the zeolite-based
 (<i>p</i>-<i>N</i>,<i>N</i>-dimethylnitroaniline--mordenite)
 guest--host phase
;
_journal_coeditor_code CK5032
_journal_issue 6
_journal_name_full 'Acta Crystallographica Section B'
_journal_page_first 713
_journal_page_last 724
_journal_paper_doi 10.1107/S0108768108025287
_journal_volume 64
_journal_year 2008
_chemical_formula_iupac '|Na6(O2NC6H4N(CH3)2)1.94|[Al6Si42O96] MOR{[001](12-ring)}(Cmcm)'
_chemical_formula_moiety
;
0.121(C8 H10 N2 O2),O5.25 Si2.65,O0.75 Al0.375,Na0.375'
;
_chemical_formula_sum 'C0.97 H1.21 Al0.375 N0.24 Na0.33 O6.24 Si2.625'
_chemical_formula_weight 202.26
_chemical_name_common (dmpNA-MOR)
_chemical_name_systematic ' ?'
_space_group_IT_number 63
_symmetry_cell_setting orthorhombic
_symmetry_space_group_name_Hall '-C 2c 2'
_symmetry_space_group_name_H-M 'C m c m'
_cell_angle_alpha 90.00000
_cell_angle_beta 90.00000
_cell_angle_gamma 90.00000
_cell_formula_units_Z 16
_cell_length_a 18.08155(5)
_cell_length_b 20.41153(5)
_cell_length_c 7.501445(16)
_cell_measurement_temperature 300
_cell_volume 2768.574(12)
_computing_structure_refinement FULLPROF
_diffrn_ambient_temperature 300
_diffrn_measurement_device_type 'Image plate'
_diffrn_measurement_method Debye-Scherrer
_diffrn_radiation_monochromator 'Ge 111'
_diffrn_radiation_type synchrotron
_diffrn_radiation_wavelength 1.00171
_refine_ls_hydrogen_treatment noref
_refine_ls_number_parameters 110
_refine_ls_number_reflns 1560
_refine_ls_number_restraints 0
_refine_ls_shift/su_max 0.05
_cod_data_source_file ck5032.cif
_cod_data_source_block 300K
_cod_depositor_comments
;
The following automatic conversions were performed:
'_symmetry_cell_setting' value 'Orthorhombic' changed to 'orthorhombic'
according to '/home/saulius/struct/CIF-dictionaries/cif_core.dic'
dictionary named 'cif_core.dic' version 2.4.1 from 2010-06-29.

Automatic conversion script
Id: cif_fix_enum 1527 2010-12-29 10:47:43Z saulius 

The following automatic conversions were performed:

'_symmetry_cell_setting' value 'Orthorhombic' changed to
'orthorhombic' according to
/home/saulius/struct/CIF-dictionaries/cif_core.dic dictionary named
'cif_core.dic' version 2.4.1 from 2010-06-29.

Automatic conversion script
Id: cif_fix_values 1715 2011-07-08 13:25:40Z adriana 
;
_cod_original_cell_volume 2768.575(11)
_cod_database_code 2104256

loop_
_symmetry_equiv_pos_as_xyz
x,y,z
x,-y,-z
-x,y,-z+1/2
-x,-y,z+1/2
-x,-y,-z
-x,y,z
x,-y,z+1/2
x,y,-z+1/2
x+1/2,y+1/2,z
x+1/2,-y+1/2,-z
-x+1/2,y+1/2,-z+1/2
-x+1/2,-y+1/2,z+1/2
-x+1/2,-y+1/2,-z
-x+1/2,y+1/2,z
x+1/2,-y+1/2,z+1/2
x+1/2,y+1/2,-z+1/2

loop_
_atom_site_type_symbol
_atom_site_label
_atom_site_fract_x
_atom_site_fract_y
_atom_site_fract_z
_atom_site_U_iso_or_equiv
_atom_site_adp_type
_atom_site_occupancy
SI Si1 0.30286(13) 0.07241(11) 0.0412(3) 1.145(9) Uiso 1.00000
SI Si2 0.30311(11) 0.30943(14) 0.0472(2) 1.145(9) Uiso 1.00000
SI Si3 0.08617(18) 0.38189(16) 0.25000 1.145(9) Uiso 1.00000
SI Si4 0.08822(17) 0.22569(15) 0.25000 1.145(9) Uiso 1.00000
O O1 0.1228(2) 0.4144(2) 0.4311(5) 2.27(2) Uiso 1.00000
O O2 0.1252(2) 0.1975(3) 0.4299(5) 2.27(2) Uiso 1.00000
O O3 0.2373(2) 0.1249(2) -0.0053(5) 2.27(2) Uiso 1.00000
O O4 0.0988(3) 0.3078(3) 0.25000 2.27(2) Uiso 1.00000
O O5 0.1699(3) 0.1977(4) 0.75000 2.27(2) Uiso 1.00000
O O6 0.1761(4) 0.4208(3) 0.75000 2.27(2) Uiso 1.00000
O O7 0.2731(4) 0.00000 0.00000 2.27(2) Uiso 1.00000
O O8 0.25000 0.25000 0.50000 2.27(2) Uiso 1.00000
O O9 0.00000 0.4006(5) 0.25000 2.27(2) Uiso 1.00000
O O10 0.00000 0.2034(5) 0.25000 2.27(2) Uiso 1.00000
NA Na1 0.50000 0.0781(5) 0.25000 16.1(2) Uiso 0.9280(12)
NA Na2 0.50000 0.00000 0.00000 2.96(14) Uiso 0.4784(8)
C C1 0.97222 0.08697 -0.16313 4.74(6) Uiso 0.12028(6)
C C2 0.98257 0.11928 0.00269 4.74(6) Uiso 0.12028(6)
H H1 1.00633 0.16098 0.00927 4.74(6) Uiso 0.12028(6)
C C3 0.95831 0.09181 0.15894 4.74(6) Uiso 0.12028(6)
H H2 0.96323 0.11250 0.26719 4.74(6) Uiso 0.12028(6)
C C4 0.92122 0.03225 0.15531 4.74(6) Uiso 0.12028(6)
H H3 0.88124 -0.03954 -0.01014 4.74(6) Uiso 0.12028(6)
C C5 0.90910 -0.00031 -0.00532 4.74(6) Uiso 0.12028(6)
H H4 0.92331 0.00217 -0.26647 4.74(6) Uiso 0.12028(6)
C C6 0.93434 0.02651 -0.16251 4.74(6) Uiso 0.12028(6)
N N1 0.99781 0.11374 -0.31694 4.74(6) Uiso 0.12028(6)
C C7 1.03025 0.17833 -0.31859 4.74(6) Uiso 0.12028(6)
H H7 0.99786 0.21202 -0.26723 4.74(6) Uiso 0.12028(6)
H H6 1.04770 0.19035 -0.43906 4.74(6) Uiso 0.12028(6)
H H5 1.07167 0.18300 -0.23942 4.74(6) Uiso 0.12028(6)
C C8 0.98827 0.07944 -0.48563 4.74(6) Uiso 0.12028(6)
H H10 1.00700 0.04015 -0.48201 4.74(6) Uiso 0.12028(6)
H H9 1.01283 0.10395 -0.57916 4.74(6) Uiso 0.12028(6)
H H8 0.93690 0.07463 -0.51892 4.74(6) Uiso 0.12028(6)
N N2 0.89260 0.00544 0.31822 4.74(6) Uiso 0.12028(6)
O OA 0.86099 -0.04878 0.31204 4.74(6) Uiso 0.12028(6)
O OB 0.89963 0.03666 0.45822 4.74(6) Uiso 0.12028(6)

loop_
_atom_type_symbol
_atom_type_scat_dispersion_real
_atom_type_scat_dispersion_imag
_atom_type_scat_source
si 0.07200 0.07100 International_Tables_for_Crystallography_Vol.C(1991)_Tables_6.1.1.4_and_6.1.1.5
o 0.00800 0.00600 International_Tables_for_Crystallography_Vol.C(1991)_Tables_6.1.1.4_and_6.1.1.5
na 0.03000 0.02500 International_Tables_for_Crystallography_Vol.C(1991)_Tables_6.1.1.4_and_6.1.1.5
c 0.00200 0.00200 International_Tables_for_Crystallography_Vol.C(1991)_Tables_6.1.1.4_and_6.1.1.5
h 0.00000 0.00000 International_Tables_for_Crystallography_Vol.C(1991)_Tables_6.1.1.4_and_6.1.1.5
n 0.00400 0.00300 International_Tables_for_Crystallography_Vol.C(1991)_Tables_6.1.1.4_and_6.1.1.5
